data_4113141
loop_
_publ_author_name
'Jos\'e Barluenga'
'Rub\'en Vicente'
'Pablo Barrio'
'Luis A. L\'opez'
'Miguel Tom\'as'
'Javier Borge'

_publ_contact_author
;     Jos\'e Barluenga 
      Instituto Universitario de Qu\'imica Organomet\'alica "Enrique Moles" 
      Unidad Asociada al CSIC 
      Universidad de Oviedo
      Juli\'an Claver\'ia 8
      33071-Oviedo
      Spain
;
_publ_contact_author_email barluenga@uniovi.es
_publ_contact_author_fax '0034 98 5103450'
_publ_contact_author_phone '0034 98 5103450'
_publ_section_title
;
 Specific Synthesis of 1,2- and 1,3-Dialkylidenecycloheptanes by [3+2+2]
 Cyclization of Alkenyl Fischer Carbene Complexes and Allenes
;
_journal_name_full 'Journal of the American Chemical Society'
_journal_page_first 14354
_journal_page_last 14355
_journal_paper_doi 10.1021/ja045459y
_journal_volume 126
_journal_year 2004
_chemical_compound_source synthesis
_chemical_formula_moiety 'C20 H26 O2'
_chemical_formula_sum 'C20 H26 O2'
_chemical_formula_weight 298.41
_chemical_name_systematic
; 
3,4-diisopropylidene-6-(4-methoxyphenyl)cycloheptanone 
;
_space_group_IT_number 4
_symmetry_cell_setting monoclinic
_symmetry_space_group_name_Hall 'P 2yb'
_symmetry_space_group_name_H-M 'P 1 21 1'
_atom_sites_solution_hydrogens geom
_atom_sites_solution_primary direct
_atom_sites_solution_secondary difmap
_audit_creation_method SHELXL-97
_cell_angle_alpha 90.00
_cell_angle_beta 91.368(2)
_cell_angle_gamma 90.00
_cell_formula_units_Z 2
_cell_length_a 6.9680(2)
_cell_length_b 10.4305(2)
_cell_length_c 11.6086(3)
_cell_measurement_reflns_used 2460
_cell_measurement_temperature 100(2)
_cell_measurement_theta_max 70.36
_cell_measurement_theta_min 3.81
_cell_volume 843.47(4)
_computing_cell_refinement 'SMART 5.625 (Bruker AXS, 1997-2001) (b)'
_computing_data_collection 'SMART 5.625 (Bruker AXS, 1997-2001) (b)'
_computing_data_reduction 'SAINT+ NT 6.04 (Bruker AXS, 1997-2001) (a)'
_computing_molecular_graphics 'PLATON (Spek, 2001)'
_computing_publication_material 'SHELXL-97 (Sheldrick, 1997)'
_computing_structure_refinement 'SHELXL-97 (Sheldrick, 1997)'
_computing_structure_solution 'DIRDIF-99 (Beurskens et al., 1999)'
_diffrn_ambient_temperature 100(2)
_diffrn_measured_fraction_theta_full 0.857
_diffrn_measured_fraction_theta_max 0.857
_diffrn_measurement_device_type 'CCD area detector'
_diffrn_measurement_method '\f and \w scans'
_diffrn_radiation_monochromator graphite
_diffrn_radiation_source 'fine-focus sealed tube'
_diffrn_radiation_type CuK\a
_diffrn_radiation_wavelength 1.54184
_diffrn_reflns_av_R_equivalents 0.0237
_diffrn_reflns_av_sigmaI/netI 0.0358
_diffrn_reflns_limit_h_max 7
_diffrn_reflns_limit_h_min -7
_diffrn_reflns_limit_k_max 12
_diffrn_reflns_limit_k_min -12
_diffrn_reflns_limit_l_max 12
_diffrn_reflns_limit_l_min -11
_diffrn_reflns_number 3567
_diffrn_reflns_theta_full 70.36
_diffrn_reflns_theta_max 70.36
_diffrn_reflns_theta_min 3.81
_diffrn_standards_number 0
_exptl_absorpt_coefficient_mu 0.575
_exptl_absorpt_correction_T_max 1.000
_exptl_absorpt_correction_T_min 0.741
_exptl_absorpt_correction_type multi-scan
_exptl_absorpt_process_details 'SADABS 2.03 (Sheldrick, 1997-2001)'
_exptl_crystal_colour colourless
_exptl_crystal_density_diffrn 1.175
_exptl_crystal_description prismatic
_exptl_crystal_F_000 324
_exptl_crystal_preparation
;
 Crystallization solvent: hexane
;
_exptl_crystal_size_max 0.14
_exptl_crystal_size_mid 0.08
_exptl_crystal_size_min 0.03
_refine_diff_density_max 0.343
_refine_diff_density_min -0.365
_refine_diff_density_rms 0.059
_refine_ls_extinction_method none
_refine_ls_goodness_of_fit_ref 1.085
_refine_ls_hydrogen_treatment noref
_refine_ls_matrix_type full
_refine_ls_number_parameters 199
_refine_ls_number_reflns 2341
_refine_ls_number_restraints 1
_refine_ls_restrained_S_all 1.085
_refine_ls_R_factor_all 0.0590
_refine_ls_R_factor_gt 0.0563
_refine_ls_shift/su_max 0.000
_refine_ls_shift/su_mean 0.000
_refine_ls_structure_factor_coef Fsqd
_refine_ls_weighting_details 'calc w=1/[\s^2^(Fo^2^)+(0.1023P)^2^+0.4699P] where P=(Fo^2^+2Fc^2^)/3'
_refine_ls_weighting_scheme calc
_refine_ls_wR_factor_gt 0.1574
_refine_ls_wR_factor_ref 0.1614
_reflns_number_gt 2227
_reflns_number_total 2341
_reflns_threshold_expression >2sigma(I)
_cod_data_source_file ja045459ysi20040728_111844.cif
_cod_data_source_block 4a
_cod_original_sg_symbol_H-M 'P 21'
_cod_database_code 4113141

loop_
_symmetry_equiv_pos_as_xyz
'x, y, z'
'-x, y+1/2, -z'

loop_
_atom_site_label
_atom_site_type_symbol
_atom_site_fract_x
_atom_site_fract_y
_atom_site_fract_z
_atom_site_U_iso_or_equiv
_atom_site_adp_type
_atom_site_occupancy
_atom_site_symmetry_multiplicity
_atom_site_calc_flag
_atom_site_refinement_flags
O1 O 1.0847(4) -0.2438(2) -0.2123(2) 0.0343(6) Uani 1 1 d .
C1 C 0.9314(5) -0.1883(3) -0.2223(3) 0.0290(8) Uani 1 1 d .
C2 C 0.8368(5) -0.1676(3) -0.3392(3) 0.0287(8) Uani 1 1 d .
H2A H 0.7094 -0.2050 -0.3400 0.034 Uiso 1 1 calc R
H2B H 0.9108 -0.2108 -0.3973 0.034 Uiso 1 1 calc R
C3 C 0.8216(5) -0.0246(3) -0.3689(3) 0.0255(7) Uani 1 1 d .
C4 C 0.9080(5) 0.0616(3) -0.2780(3) 0.0248(7) Uani 1 1 d .
C5 C 0.7745(5) 0.0888(3) -0.1800(3) 0.0285(7) Uani 1 1 d .
H5A H 0.6758 0.1484 -0.2061 0.034 Uiso 1 1 calc R
H5B H 0.8466 0.1291 -0.1173 0.034 Uiso 1 1 calc R
C6 C 0.6784(5) -0.0350(3) -0.1352(3) 0.0266(7) Uani 1 1 d .
H6 H 0.5868 -0.0638 -0.1951 0.032 Uiso 1 1 calc R
C7 C 0.8267(5) -0.1430(3) -0.1172(3) 0.0295(8) Uani 1 1 d .
H7A H 0.9217 -0.1141 -0.0605 0.035 Uiso 1 1 calc R
H7B H 0.7615 -0.2162 -0.0844 0.035 Uiso 1 1 calc R
C8 C 0.7373(5) 0.0170(3) -0.4649(3) 0.0267(7) Uani 1 1 d .
C9 C 0.6446(5) -0.0709(3) -0.5521(3) 0.0317(8) Uani 1 1 d .
H9A H 0.5910 -0.0212 -0.6146 0.038 Uiso 1 1 calc R
H9B H 0.5444 -0.1188 -0.5164 0.038 Uiso 1 1 calc R
H9C H 0.7389 -0.1289 -0.5810 0.038 Uiso 1 1 calc R
C10 C 0.7201(5) 0.1570(3) -0.4967(3) 0.0309(8) Uani 1 1 d .
H10A H 0.6526 0.1650 -0.5694 0.037 Uiso 1 1 calc R
H10B H 0.8460 0.1934 -0.5025 0.037 Uiso 1 1 calc R
H10C H 0.6509 0.2014 -0.4384 0.037 Uiso 1 1 calc R
C11 C 1.0923(5) 0.0999(3) -0.2807(3) 0.0274(8) Uani 1 1 d .
C12 C 1.2214(5) 0.0563(4) -0.3762(3) 0.0336(8) Uani 1 1 d .
H12A H 1.3467 0.0931 -0.3649 0.040 Uiso 1 1 calc R
H12B H 1.1682 0.0837 -0.4492 0.040 Uiso 1 1 calc R
H12C H 1.2310 -0.0355 -0.3752 0.040 Uiso 1 1 calc R
C13 C 1.1893(5) 0.1854(3) -0.1935(3) 0.0334(8) Uani 1 1 d .
H13A H 1.3199 0.1995 -0.2148 0.040 Uiso 1 1 calc R
H13B H 1.1872 0.1454 -0.1190 0.040 Uiso 1 1 calc R
H13C H 1.1231 0.2660 -0.1908 0.040 Uiso 1 1 calc R
C14 C 0.5658(5) -0.0137(3) -0.0261(3) 0.0257(7) Uani 1 1 d .
C15 C 0.6354(5) 0.0633(3) 0.0638(3) 0.0287(7) Uani 1 1 d .
H15 H 0.7532 0.1041 0.0571 0.034 Uiso 1 1 calc R
C16 C 0.5314(5) 0.0800(3) 0.1632(3) 0.0274(7) Uani 1 1 d .
H16 H 0.5785 0.1333 0.2216 0.033 Uiso 1 1 calc R
C17 C 0.3565(5) 0.0172(3) 0.1757(3) 0.0241(7) Uani 1 1 d .
C18 C 0.2870(5) -0.0613(3) 0.0878(3) 0.0280(7) Uani 1 1 d .
H18 H 0.1711 -0.1044 0.0955 0.034 Uiso 1 1 calc R
C19 C 0.3926(5) -0.0754(3) -0.0127(3) 0.0283(7) Uani 1 1 d .
H19 H 0.3448 -0.1275 -0.0717 0.034 Uiso 1 1 calc R
O2 O 0.2645(3) 0.0397(2) 0.2765(2) 0.0296(6) Uani 1 1 d .
C20 C 0.0887(5) -0.0275(3) 0.2947(3) 0.0314(8) Uani 1 1 d .
H20A H 0.0390 -0.0038 0.3682 0.038 Uiso 1 1 calc R
H20B H 0.1121 -0.1181 0.2933 0.038 Uiso 1 1 calc R
H20C H -0.0029 -0.0055 0.2349 0.038 Uiso 1 1 calc R

loop_
_atom_site_aniso_label
_atom_site_aniso_U_11
_atom_site_aniso_U_22
_atom_site_aniso_U_33
_atom_site_aniso_U_23
_atom_site_aniso_U_13
_atom_site_aniso_U_12
O1 0.0288(15) 0.0321(11) 0.0417(15) -0.0030(10) -0.0033(10) 0.0077(10)
C1 0.025(2) 0.0246(15) 0.038(2) -0.0005(13) -0.0027(13) 0.0020(14)
C2 0.028(2) 0.0268(15) 0.032(2) -0.0031(13) 0.0031(13) 0.0038(14)
C3 0.0250(19) 0.0258(15) 0.0258(19) -0.0021(12) 0.0059(12) 0.0019(12)
C4 0.027(2) 0.0225(14) 0.025(2) 0.0018(12) 0.0045(12) 0.0005(13)
C5 0.029(2) 0.0264(14) 0.031(2) -0.0033(13) 0.0061(13) 0.0002(13)
C6 0.0253(19) 0.0272(15) 0.027(2) -0.0026(13) 0.0010(12) -0.0001(13)
C7 0.031(2) 0.0302(16) 0.027(2) 0.0026(13) -0.0010(13) 0.0020(15)
C8 0.0190(18) 0.0257(14) 0.036(2) -0.0012(13) 0.0090(12) 0.0011(13)
C9 0.032(2) 0.0318(17) 0.031(2) 0.0044(14) 0.0031(14) 0.0000(14)
C10 0.032(2) 0.0291(15) 0.031(2) 0.0040(14) 0.0020(13) 0.0022(14)
C11 0.029(2) 0.0255(14) 0.028(2) 0.0043(13) 0.0000(13) 0.0006(14)
C12 0.024(2) 0.0379(17) 0.039(2) -0.0006(15) 0.0072(13) -0.0021(14)
C13 0.027(2) 0.0307(16) 0.042(2) 0.0013(14) -0.0029(13) -0.0037(14)
C14 0.0241(19) 0.0221(14) 0.031(2) 0.0029(12) -0.0003(12) 0.0013(13)
C15 0.0180(19) 0.0292(16) 0.039(2) 0.0015(14) 0.0018(12) -0.0019(13)
C16 0.0229(19) 0.0289(15) 0.030(2) -0.0016(13) -0.0016(12) -0.0037(13)
C17 0.0208(18) 0.0249(14) 0.0267(19) 0.0024(12) 0.0042(12) 0.0024(12)
C18 0.0217(19) 0.0286(15) 0.034(2) 0.0001(13) 0.0022(13) -0.0047(13)
C19 0.0296(19) 0.0260(14) 0.030(2) -0.0019(13) 0.0037(13) -0.0060(13)
O2 0.0254(14) 0.0347(12) 0.0288(15) -0.0034(9) 0.0045(9) -0.0030(9)
C20 0.030(2) 0.0339(17) 0.030(2) -0.0008(14) 0.0081(13) -0.0030(14)

loop_
_atom_type_symbol
_atom_type_description
_atom_type_scat_dispersion_real
_atom_type_scat_dispersion_imag
_atom_type_scat_source
C C 0.0181 0.0091 'International Tables Vol C Tables 4.2.6.8 and 6.1.1.4'
H H 0.0000 0.0000 'International Tables Vol C Tables 4.2.6.8 and 6.1.1.4'
O O 0.0492 0.0322 'International Tables Vol C Tables 4.2.6.8 and 6.1.1.4'

loop_
_geom_angle_atom_site_label_1
_geom_angle_atom_site_label_2
_geom_angle_atom_site_label_3
_geom_angle
O1 C1 C2 121.2(3)
O1 C1 C7 120.6(3)
C2 C1 C7 118.2(3)
C1 C2 C3 111.6(3)
C1 C2 H2A 109.3
C3 C2 H2A 109.3
C1 C2 H2B 109.3
C3 C2 H2B 109.3
H2A C2 H2B 108.0
C8 C3 C4 124.0(3)
C8 C3 C2 122.4(3)
C4 C3 C2 113.6(3)
C11 C4 C3 121.9(3)
C11 C4 C5 124.4(3)
C3 C4 C5 113.4(3)
C4 C5 C6 112.0(3)
C4 C5 H5A 109.2
C6 C5 H5A 109.2
C4 C5 H5B 109.2
C6 C5 H5B 109.2
H5A C5 H5B 107.9
C14 C6 C7 110.6(3)
C14 C6 C5 113.1(2)
C7 C6 C5 111.2(3)
C14 C6 H6 107.2
C7 C6 H6 107.2
C5 C6 H6 107.2
C1 C7 C6 117.0(3)
C1 C7 H7A 108.1
C6 C7 H7A 108.1
C1 C7 H7B 108.1
C6 C7 H7B 108.1
H7A C7 H7B 107.3
C3 C8 C9 122.9(3)
C3 C8 C10 123.7(3)
C9 C8 C10 113.3(3)
C8 C9 H9A 109.5
C8 C9 H9B 109.5
H9A C9 H9B 109.5
C8 C9 H9C 109.5
H9A C9 H9C 109.5
H9B C9 H9C 109.5
C8 C10 H10A 109.5
C8 C10 H10B 109.5
H10A C10 H10B 109.5
C8 C10 H10C 109.5
H10A C10 H10C 109.5
H10B C10 H10C 109.5
C4 C11 C13 125.2(3)
C4 C11 C12 120.7(3)
C13 C11 C12 114.0(3)
C11 C12 H12A 109.5
C11 C12 H12B 109.5
H12A C12 H12B 109.5
C11 C12 H12C 109.5
H12A C12 H12C 109.5
H12B C12 H12C 109.5
C11 C13 H13A 109.5
C11 C13 H13B 109.5
H13A C13 H13B 109.5
C11 C13 H13C 109.5
H13A C13 H13C 109.5
H13B C13 H13C 109.5
C19 C14 C15 118.2(3)
C19 C14 C6 119.7(3)
C15 C14 C6 122.0(3)
C16 C15 C14 121.0(3)
C16 C15 H15 119.5
C14 C15 H15 119.5
C15 C16 C17 120.2(3)
C15 C16 H16 119.9
C17 C16 H16 119.9
O2 C17 C18 124.6(3)
O2 C17 C16 115.9(3)
C18 C17 C16 119.4(3)
C17 C18 C19 119.6(3)
C17 C18 H18 120.2
C19 C18 H18 120.2
C14 C19 C18 121.5(3)
C14 C19 H19 119.2
C18 C19 H19 119.2
C17 O2 C20 117.5(2)
O2 C20 H20A 109.5
O2 C20 H20B 109.5
H20A C20 H20B 109.5
O2 C20 H20C 109.5
H20A C20 H20C 109.5
H20B C20 H20C 109.5

loop_
_geom_bond_atom_site_label_1
_geom_bond_atom_site_label_2
_geom_bond_distance
O1 C1 1.218(4)
C1 C2 1.509(5)
C1 C7 1.513(5)
C2 C3 1.533(4)
C2 H2A 0.9700
C2 H2B 0.9700
C3 C8 1.321(5)
C3 C4 1.502(4)
C4 C11 1.346(5)
C4 C5 1.513(5)
C5 C6 1.551(4)
C5 H5A 0.9700
C5 H5B 0.9700
C6 C14 1.521(5)
C6 C7 1.540(4)
C6 H6 0.9800
C7 H7A 0.9700
C7 H7B 0.9700
C8 C9 1.500(5)
C8 C10 1.509(4)
C9 H9A 0.9600
C9 H9B 0.9600
C9 H9C 0.9600
C10 H10A 0.9600
C10 H10B 0.9600
C10 H10C 0.9600
C11 C13 1.498(5)
C11 C12 1.515(5)
C12 H12A 0.9600
C12 H12B 0.9600
C12 H12C 0.9600
C13 H13A 0.9600
C13 H13B 0.9600
C13 H13C 0.9600
C14 C19 1.380(5)
C14 C15 1.395(5)
C15 C16 1.388(5)
C15 H15 0.9300
C16 C17 1.395(5)
C16 H16 0.9300
C17 O2 1.368(4)
C17 C18 1.387(5)
C18 C19 1.402(5)
C18 H18 0.9300
C19 H19 0.9300
O2 C20 1.431(4)
C20 H20A 0.9600
C20 H20B 0.9600
C20 H20C 0.9600
